data_1572217
loop_
_publ_author_name
'Zhu, Mengliang'
'Zhang, Hang'
'Yao, Yuhang'
'Wen, Mingpu'
'Ran, Guangliu'
'Yu, Yi'
'Zhang, Ruijing'
'Liang, Xing-Jie'
'Zhang, Jing'
'Zhang, Wenkai'
'Zhang, Jun-Long'

_publ_section_title
;
 More is different: progressive &#x3b2;-thiolation induced-porphyrin
 aggregation switches singlet oxygen photosensitization.
;
_journal_issue 34
_journal_name_full 'Chemical science'
_journal_page_first 13841
_journal_page_last 13852
_journal_paper_doi 10.1039/d4sc03642e
_journal_volume 15
_journal_year 2024
_chemical_formula_sum 'C46 H12 F20 N6 O2 S2'
_chemical_formula_weight 1124.74
_space_group_crystal_system orthorhombic
_space_group_IT_number 61
_space_group_name_Hall '-P 2ac 2ab'
_space_group_name_H-M_alt 'P b c a'
_atom_sites_solution_hydrogens geom
_atom_sites_solution_primary dual
_audit_creation_method SHELXL-2014/7
_audit_update_record
;
2023-05-09 deposited with the CCDC.	2024-07-31 downloaded from the CCDC.
;
_cell_angle_alpha 90
_cell_angle_beta 90
_cell_angle_gamma 90
_cell_formula_units_Z 4
_cell_length_a 11.9737(2)
_cell_length_b 16.1898(3)
_cell_length_c 22.2877(3)
_cell_measurement_reflns_used 20911
_cell_measurement_temperature 179.99(10)
_cell_measurement_theta_max 30.5220
_cell_measurement_theta_min 2.2730
_cell_volume 4320.51(12)
_computing_structure_refinement 'SHELXL-2014/7 (Sheldrick, 2014)'
_diffrn_ambient_environment N~2~
_diffrn_ambient_temperature 179.99(10)
_diffrn_detector 'CCD plate'
_diffrn_detector_type HyPix
_diffrn_measured_fraction_theta_full 1.000
_diffrn_measured_fraction_theta_max 0.926
_diffrn_measurement_device 'four-circle diffractometer'
_diffrn_measurement_device_type 'XtaLAB Synergy R, DW system, HyPix'
_diffrn_radiation_monochromator mirror
_diffrn_radiation_probe x-ray
_diffrn_radiation_type 'Mo K\a'
_diffrn_radiation_wavelength 0.71073
_diffrn_reflns_av_R_equivalents 0.0237
_diffrn_reflns_av_unetI/netI 0.0164
_diffrn_reflns_Laue_measured_fraction_full 1.000
_diffrn_reflns_Laue_measured_fraction_max 0.926
_diffrn_reflns_limit_h_max 16
_diffrn_reflns_limit_h_min -16
_diffrn_reflns_limit_k_max 22
_diffrn_reflns_limit_k_min -22
_diffrn_reflns_limit_l_max 29
_diffrn_reflns_limit_l_min -31
_diffrn_reflns_number 52873
_diffrn_reflns_point_group_measured_fraction_full 1.000
_diffrn_reflns_point_group_measured_fraction_max 0.926
_diffrn_reflns_theta_full 25.242
_diffrn_reflns_theta_max 30.687
_diffrn_reflns_theta_min 1.827
_diffrn_source 'fine-focus sealed X-ray tube'
_diffrn_source_type 'Enhance (Mo) X-ray Source'
_exptl_absorpt_coefficient_mu 0.260
_exptl_absorpt_correction_T_max 1.00000
_exptl_absorpt_correction_T_min 0.73341
_exptl_absorpt_correction_type multi-scan
_exptl_absorpt_process_details
;
CrysAlisPro 1.171.39.29a (Rigaku Oxford Diffraction, 2015)
Empirical absorption correction using spherical harmonics,
 implemented in SCALE3 ABSPACK scaling algorithm.
;
_exptl_crystal_colour purple
_exptl_crystal_density_diffrn 1.729
_exptl_crystal_description plate-like
_exptl_crystal_F_000 2232
_exptl_crystal_size_max 0.22
_exptl_crystal_size_mid 0.09
_exptl_crystal_size_min 0.02
_refine_diff_density_max 0.958
_refine_diff_density_min -0.794
_refine_diff_density_rms 0.066
_refine_ls_extinction_method none
_refine_ls_goodness_of_fit_ref 1.034
_refine_ls_hydrogen_treatment constr
_refine_ls_matrix_type full
_refine_ls_number_parameters 344
_refine_ls_number_reflns 6198
_refine_ls_number_restraints 0
_refine_ls_restrained_S_all 1.034
_refine_ls_R_factor_all 0.0622
_refine_ls_R_factor_gt 0.0498
_refine_ls_shift/su_max 0.000
_refine_ls_shift/su_mean 0.000
_refine_ls_structure_factor_coef Fsqd
_refine_ls_weighting_details 'w=1/[\s^2^(Fo^2^)+(0.0828P)^2^+2.7998P] where P=(Fo^2^+2Fc^2^)/3'
_refine_ls_weighting_scheme calc
_refine_ls_wR_factor_gt 0.1439
_refine_ls_wR_factor_ref 0.1520
_reflns_Friedel_coverage 0.000
_reflns_number_gt 5030
_reflns_number_total 6198
_reflns_threshold_expression 'I > 2\s(I)'
_cod_data_source_file d4sc03642e2.cif
_cod_data_source_block 3
_cod_depositor_comments 'Adding full bibliography for 1572215--1572218.cif.'
_cod_database_code 1572217
_shelx_shelxl_version_number 2014/7
_shelx_space_group_comment
;
The symmetry employed for this shelxl refinement is uniquely defined
by the following loop, which should always be used as a source of
symmetry information in preference to the above space-group names.
They are only intended as comments.
;
_oxdiff_exptl_absorpt_empirical_full_min 0.704
_oxdiff_exptl_absorpt_empirical_full_max 1.266
_oxdiff_exptl_absorpt_empirical_details
;
Empirical correction (ABSPACK) includes:
- Absorption correction using spherical harmonics
- Frame scaling
;

loop_
_space_group_symop_operation_xyz
'x, y, z'
'-x+1/2, -y, z+1/2'
'-x, y+1/2, -z+1/2'
'x+1/2, -y+1/2, -z'
'-x, -y, -z'
'x-1/2, y, -z-1/2'
'x, -y-1/2, z-1/2'
'-x-1/2, y-1/2, z'

loop_
_atom_site_label
_atom_site_type_symbol
_atom_site_fract_x
_atom_site_fract_y
_atom_site_fract_z
_atom_site_U_iso_or_equiv
_atom_site_adp_type
_atom_site_occupancy
_atom_site_site_symmetry_order
_atom_site_calc_flag
_atom_site_refinement_flags_posn
_atom_site_refinement_flags_adp
_atom_site_refinement_flags_occupancy
_atom_site_disorder_assembly
_atom_site_disorder_group
S1 S -0.00955(5) 0.18060(3) 0.62349(2) 0.04161(15) Uani 1 1 d . . . . .
F1 F 0.26701(11) 0.24499(9) 0.57188(6) 0.0475(3) Uani 1 1 d . . . . .
F2 F 0.33708(11) 0.08690(10) 0.58058(7) 0.0570(4) Uani 1 1 d . . . . .
F3 F 0.23011(14) -0.03406(8) 0.51836(6) 0.0562(4) Uani 1 1 d . . . . .
F4 F 0.06126(14) 0.00472(8) 0.44338(6) 0.0527(4) Uani 1 1 d . . . . .
F5 F -0.01299(11) 0.16196(8) 0.43632(6) 0.0430(3) Uani 1 1 d . . . . .
F6 F 0.32960(11) 0.61488(9) 0.34579(5) 0.0446(3) Uani 1 1 d . . . . .
F7 F 0.41838(12) 0.64155(10) 0.23655(6) 0.0551(4) Uani 1 1 d . . . . .
F8 F 0.31244(13) 0.58705(10) 0.13722(6) 0.0577(4) Uani 1 1 d . . . . .
F9 F 0.11811(14) 0.50161(11) 0.14732(6) 0.0605(4) Uani 1 1 d . . . . .
F10 F 0.02936(10) 0.47293(9) 0.25658(6) 0.0461(3) Uani 1 1 d . . . . .
O1 O -0.07891(10) 0.33126(8) 0.63609(5) 0.0274(3) Uani 1 1 d . . . . .
N1 N -0.02163(12) 0.40283(9) 0.55424(6) 0.0236(3) Uani 1 1 d . . . . .
N2 N 0.08575(12) 0.42146(9) 0.44107(6) 0.0250(3) Uani 1 1 d . . . . .
H2 H 0.0437 0.4511 0.4638 0.030 Uiso 1 1 calc R U . . .
C1 C -0.07577(13) 0.40583(10) 0.60634(7) 0.0240(3) Uani 1 1 d . . . . .
C2 C -0.02011(14) 0.27538(11) 0.60143(7) 0.0260(3) Uani 1 1 d . . . . .
C3 C 0.01650(14) 0.32363(10) 0.54913(7) 0.0236(3) Uani 1 1 d . . . . .
C4 C 0.08235(14) 0.29411(10) 0.50176(7) 0.0247(3) Uani 1 1 d . . . . .
C5 C 0.11404(14) 0.34097(10) 0.45208(7) 0.0249(3) Uani 1 1 d . . . . .
C6 C 0.18337(16) 0.31500(12) 0.40330(8) 0.0316(4) Uani 1 1 d . . . . .
H6 H 0.2152 0.2630 0.3988 0.038 Uiso 1 1 calc R U . . .
C7 C 0.19457(16) 0.37956(12) 0.36473(8) 0.0319(4) Uani 1 1 d . . . . .
H7 H 0.2347 0.3793 0.3290 0.038 Uiso 1 1 calc R U . . .
C8 C 0.13388(14) 0.44795(11) 0.38880(7) 0.0258(3) Uani 1 1 d . . . . .
C9 C 0.12742(14) 0.52735(10) 0.36493(7) 0.0250(3) Uani 1 1 d . . . . .
C10 C 0.12499(14) 0.20762(10) 0.50396(7) 0.0258(3) Uani 1 1 d . . . . .
C11 C 0.21557(15) 0.18643(12) 0.53942(8) 0.0316(4) Uani 1 1 d . . . . .
C12 C 0.25156(16) 0.10576(14) 0.54451(9) 0.0369(4) Uani 1 1 d . . . . .
C13 C 0.19855(18) 0.04472(12) 0.51268(9) 0.0374(4) Uani 1 1 d . . . . .
C14 C 0.11094(18) 0.06410(11) 0.47511(8) 0.0352(4) Uani 1 1 d . . . . .
C15 C 0.07493(16) 0.14517(11) 0.47146(8) 0.0301(4) Uani 1 1 d . . . . .
C16 C 0.17723(14) 0.54219(10) 0.30464(7) 0.0250(3) Uani 1 1 d . . . . .
C17 C 0.27609(15) 0.58567(11) 0.29759(7) 0.0292(3) Uani 1 1 d . . . . .
C18 C 0.32186(16) 0.60036(13) 0.24166(9) 0.0349(4) Uani 1 1 d . . . . .
C19 C 0.26784(18) 0.57262(13) 0.19121(8) 0.0373(4) Uani 1 1 d . . . . .
C20 C 0.16985(18) 0.52925(14) 0.19649(8) 0.0375(4) Uani 1 1 d . . . . .
C21 C 0.12578(15) 0.51464(12) 0.25278(8) 0.0309(4) Uani 1 1 d . . . . .
N3 N 0.7640(3) 0.8280(3) 0.27845(17) 0.1280(17) Uani 1 1 d . . . . .
C22 C 0.6756(3) 0.8065(2) 0.28870(13) 0.0690(8) Uani 1 1 d . . . . .
C23 C 0.5648(3) 0.7814(3) 0.30278(18) 0.0818(10) Uani 1 1 d . . . . .
H23A H 0.5210 0.7797 0.2667 0.123 Uiso 1 1 calc R U . . .
H23B H 0.5324 0.8200 0.3304 0.123 Uiso 1 1 calc R U . . .
H23C H 0.5664 0.7274 0.3207 0.123 Uiso 1 1 calc R U . . .

loop_
_atom_site_aniso_label
_atom_site_aniso_U_11
_atom_site_aniso_U_22
_atom_site_aniso_U_33
_atom_site_aniso_U_23
_atom_site_aniso_U_13
_atom_site_aniso_U_12
S1 0.0510(3) 0.0323(3) 0.0415(3) 0.00475(19) 0.0133(2) 0.0026(2)
F1 0.0419(7) 0.0492(7) 0.0515(7) -0.0017(6) -0.0152(6) -0.0070(6)
F2 0.0427(7) 0.0682(10) 0.0601(9) 0.0139(7) -0.0076(6) 0.0201(7)
F3 0.0821(10) 0.0356(7) 0.0510(8) 0.0073(6) 0.0202(7) 0.0282(7)
F4 0.0868(11) 0.0295(6) 0.0417(7) -0.0111(5) 0.0028(7) -0.0048(6)
F5 0.0504(7) 0.0385(6) 0.0400(6) -0.0064(5) -0.0162(5) 0.0017(5)
F6 0.0462(7) 0.0583(8) 0.0293(6) -0.0056(5) -0.0047(5) -0.0183(6)
F7 0.0471(8) 0.0693(9) 0.0488(8) 0.0009(7) 0.0150(6) -0.0274(7)
F8 0.0768(10) 0.0709(10) 0.0254(6) -0.0004(6) 0.0209(6) -0.0200(8)
F9 0.0761(10) 0.0835(11) 0.0218(6) -0.0099(6) -0.0046(6) -0.0273(8)
F10 0.0406(7) 0.0624(8) 0.0352(6) -0.0052(6) 0.0007(5) -0.0226(6)
O1 0.0326(6) 0.0276(6) 0.0219(5) 0.0011(4) 0.0039(4) -0.0011(5)
N1 0.0284(7) 0.0240(6) 0.0185(6) -0.0024(5) 0.0020(5) 0.0008(5)
N2 0.0299(7) 0.0254(7) 0.0198(6) -0.0020(5) 0.0055(5) 0.0025(5)
C1 0.0272(7) 0.0262(8) 0.0187(7) -0.0004(6) 0.0015(6) -0.0010(6)
C2 0.0281(8) 0.0255(8) 0.0245(7) 0.0002(6) -0.0001(6) -0.0019(6)
C3 0.0263(7) 0.0239(7) 0.0206(7) -0.0018(6) 0.0007(6) -0.0008(6)
C4 0.0276(7) 0.0248(8) 0.0218(7) -0.0030(6) 0.0006(6) 0.0006(6)
C5 0.0273(7) 0.0255(8) 0.0219(7) -0.0029(6) 0.0029(6) 0.0016(6)
C6 0.0377(9) 0.0294(8) 0.0276(8) -0.0032(6) 0.0088(7) 0.0061(7)
C7 0.0389(9) 0.0318(9) 0.0249(8) -0.0025(6) 0.0106(7) 0.0049(7)
C8 0.0288(8) 0.0287(8) 0.0198(7) -0.0028(6) 0.0044(6) 0.0009(6)
C9 0.0285(8) 0.0280(8) 0.0185(7) -0.0021(6) 0.0039(6) -0.0008(6)
C10 0.0294(8) 0.0255(8) 0.0225(7) -0.0006(6) 0.0052(6) 0.0021(6)
C11 0.0282(8) 0.0359(9) 0.0306(8) 0.0001(7) 0.0023(7) 0.0004(7)
C12 0.0321(9) 0.0450(11) 0.0337(9) 0.0088(8) 0.0062(7) 0.0122(8)
C13 0.0493(11) 0.0302(9) 0.0326(9) 0.0052(7) 0.0165(8) 0.0148(8)
C14 0.0529(11) 0.0256(8) 0.0270(8) -0.0034(6) 0.0093(8) 0.0023(8)
C15 0.0370(9) 0.0293(8) 0.0240(7) -0.0018(6) 0.0016(6) 0.0020(7)
C16 0.0299(8) 0.0257(8) 0.0194(7) -0.0024(6) 0.0050(6) 0.0011(6)
C17 0.0327(8) 0.0328(9) 0.0222(7) -0.0031(6) 0.0018(6) -0.0037(7)
C18 0.0351(9) 0.0382(10) 0.0314(9) -0.0004(7) 0.0094(7) -0.0085(8)
C19 0.0497(11) 0.0407(10) 0.0215(8) -0.0003(7) 0.0125(7) -0.0046(8)
C20 0.0486(11) 0.0445(11) 0.0194(7) -0.0056(7) 0.0002(7) -0.0070(9)
C21 0.0322(9) 0.0352(9) 0.0255(8) -0.0028(7) 0.0029(6) -0.0061(7)
N3 0.089(2) 0.218(5) 0.076(2) 0.059(3) 0.0010(18) -0.042(3)
C22 0.079(2) 0.082(2) 0.0458(14) 0.0188(14) -0.0009(14) -0.0112(17)
C23 0.073(2) 0.085(2) 0.087(2) 0.0177(19) -0.0125(18) -0.0197(18)

loop_
_atom_type_symbol
_atom_type_description
_atom_type_scat_dispersion_real
_atom_type_scat_dispersion_imag
_atom_type_scat_source
C C 0.0033 0.0016 'International Tables Vol C Tables 4.2.6.8 and 6.1.1.4'
H H 0.0000 0.0000 'International Tables Vol C Tables 4.2.6.8 and 6.1.1.4'
N N 0.0061 0.0033 'International Tables Vol C Tables 4.2.6.8 and 6.1.1.4'
O O 0.0106 0.0060 'International Tables Vol C Tables 4.2.6.8 and 6.1.1.4'
F F 0.0171 0.0103 'International Tables Vol C Tables 4.2.6.8 and 6.1.1.4'
S S 0.1246 0.1234 'International Tables Vol C Tables 4.2.6.8 and 6.1.1.4'

loop_
_geom_angle_atom_site_label_1
_geom_angle_atom_site_label_2
_geom_angle_atom_site_label_3
_geom_angle
_geom_angle_site_symmetry_1
_geom_angle_site_symmetry_3
_geom_angle_publ_flag
C1 O1 C2 106.90(12) . . ?
C1 N1 C3 105.65(14) . . ?
C5 N2 C8 110.28(14) . . ?
C5 N2 H2 124.9 . . ?
C8 N2 H2 124.9 . . ?
N1 C1 O1 113.66(14) . . ?
N1 C1 C9 129.94(15) . 5_566 ?
O1 C1 C9 116.40(14) . 5_566 ?
O1 C2 C3 104.31(14) . . ?
O1 C2 S1 119.43(12) . . ?
C3 C2 S1 136.24(13) . . ?
N1 C3 C4 124.81(15) . . ?
N1 C3 C2 109.45(14) . . ?
C4 C3 C2 125.72(15) . . ?
C5 C4 C3 124.44(15) . . ?
C5 C4 C10 116.34(14) . . ?
C3 C4 C10 119.20(14) . . ?
N2 C5 C4 126.36(15) . . ?
N2 C5 C6 106.69(14) . . ?
C4 C5 C6 126.94(16) . . ?
C7 C6 C5 108.15(15) . . ?
C7 C6 H6 125.9 . . ?
C5 C6 H6 125.9 . . ?
C6 C7 C8 107.94(15) . . ?
C6 C7 H7 126.0 . . ?
C8 C7 H7 126.0 . . ?
N2 C8 C9 126.21(15) . . ?
N2 C8 C7 106.92(15) . . ?
C9 C8 C7 126.84(15) . . ?
C8 C9 C1 124.21(14) . 5_566 ?
C8 C9 C16 118.10(14) . . ?
C1 C9 C16 117.68(15) 5_566 . ?
C15 C10 C11 117.24(16) . . ?
C15 C10 C4 121.45(15) . . ?
C11 C10 C4 121.30(16) . . ?
F1 C11 C12 118.74(17) . . ?
F1 C11 C10 119.46(17) . . ?
C12 C11 C10 121.73(18) . . ?
F2 C12 C13 120.03(19) . . ?
F2 C12 C11 120.3(2) . . ?
C13 C12 C11 119.65(18) . . ?
F3 C13 C12 120.5(2) . . ?
F3 C13 C14 119.3(2) . . ?
C12 C13 C14 120.13(17) . . ?
F4 C14 C13 119.84(18) . . ?
F4 C14 C15 120.90(19) . . ?
C13 C14 C15 119.26(18) . . ?
F5 C15 C10 119.94(16) . . ?
F5 C15 C14 118.13(17) . . ?
C10 C15 C14 121.90(18) . . ?
C21 C16 C17 116.70(15) . . ?
C21 C16 C9 121.55(15) . . ?
C17 C16 C9 121.74(15) . . ?
F6 C17 C18 118.28(16) . . ?
F6 C17 C16 119.85(15) . . ?
C18 C17 C16 121.88(16) . . ?
F7 C18 C19 120.00(17) . . ?
F7 C18 C17 120.29(17) . . ?
C19 C18 C17 119.71(17) . . ?
F8 C19 C20 120.52(18) . . ?
F8 C19 C18 119.46(18) . . ?
C20 C19 C18 120.01(16) . . ?
F9 C20 C19 119.84(17) . . ?
F9 C20 C21 120.69(18) . . ?
C19 C20 C21 119.47(17) . . ?
F10 C21 C20 118.20(16) . . ?
F10 C21 C16 119.56(15) . . ?
C20 C21 C16 122.23(17) . . ?
N3 C22 C23 178.3(5) . . ?
C22 C23 H23A 109.5 . . ?
C22 C23 H23B 109.5 . . ?
H23A C23 H23B 109.5 . . ?
C22 C23 H23C 109.5 . . ?
H23A C23 H23C 109.5 . . ?
H23B C23 H23C 109.5 . . ?

loop_
_geom_bond_atom_site_label_1
_geom_bond_atom_site_label_2
_geom_bond_distance
_geom_bond_site_symmetry_2
_geom_bond_publ_flag
S1 C2 1.6163(18) . ?
F1 C11 1.342(2) . ?
F2 C12 1.337(2) . ?
F3 C13 1.336(2) . ?
F4 C14 1.334(2) . ?
F5 C15 1.340(2) . ?
F6 C17 1.337(2) . ?
F7 C18 1.339(2) . ?
F8 C19 1.337(2) . ?
F9 C20 1.336(2) . ?
F10 C21 1.340(2) . ?
O1 C1 1.378(2) . ?
O1 C2 1.382(2) . ?
N1 C1 1.331(2) . ?
N1 C3 1.366(2) . ?
N2 C5 1.369(2) . ?
N2 C8 1.369(2) . ?
N2 H2 0.8600 . ?
C1 C9 1.401(2) 5_566 ?
C2 C3 1.470(2) . ?
C3 C4 1.402(2) . ?
C4 C5 1.395(2) . ?
C4 C10 1.491(2) . ?
C5 C6 1.431(2) . ?
C6 C7 1.360(3) . ?
C6 H6 0.9300 . ?
C7 C8 1.429(2) . ?
C7 H7 0.9300 . ?
C8 C9 1.394(2) . ?
C9 C1 1.401(2) 5_566 ?
C9 C16 1.489(2) . ?
C10 C15 1.381(2) . ?
C10 C11 1.385(3) . ?
C11 C12 1.380(3) . ?
C12 C13 1.372(3) . ?
C13 C14 1.379(3) . ?
C14 C15 1.384(3) . ?
C16 C21 1.384(2) . ?
C16 C17 1.386(2) . ?
C17 C18 1.382(2) . ?
C18 C19 1.373(3) . ?
C19 C20 1.372(3) . ?
C20 C21 1.382(3) . ?
N3 C22 1.138(5) . ?
C22 C23 1.423(5) . ?
C23 H23A 0.9600 . ?
C23 H23B 0.9600 . ?
C23 H23C 0.9600 . ?

loop_
_geom_torsion_atom_site_label_1
_geom_torsion_atom_site_label_2
_geom_torsion_atom_site_label_3
_geom_torsion_atom_site_label_4
_geom_torsion
_geom_torsion_site_symmetry_1
_geom_torsion_site_symmetry_2
_geom_torsion_site_symmetry_3
_geom_torsion_site_symmetry_4
_geom_torsion_publ_flag
C3 N1 C1 O1 -1.82(18) . . . . ?
C3 N1 C1 C9 177.13(17) . . . 5_566 ?
C2 O1 C1 N1 1.41(18) . . . . ?
C2 O1 C1 C9 -177.69(14) . . . 5_566 ?
C1 O1 C2 C3 -0.37(17) . . . . ?
C1 O1 C2 S1 -179.03(12) . . . . ?
C1 N1 C3 C4 -177.23(16) . . . . ?
C1 N1 C3 C2 1.50(18) . . . . ?
O1 C2 C3 N1 -0.69(18) . . . . ?
S1 C2 C3 N1 177.61(15) . . . . ?
O1 C2 C3 C4 178.02(15) . . . . ?
S1 C2 C3 C4 -3.7(3) . . . . ?
N1 C3 C4 C5 -2.8(3) . . . . ?
C2 C3 C4 C5 178.71(16) . . . . ?
N1 C3 C4 C10 175.71(15) . . . . ?
C2 C3 C4 C10 -2.8(2) . . . . ?
C8 N2 C5 C4 178.57(16) . . . . ?
C8 N2 C5 C6 -0.64(19) . . . . ?
C3 C4 C5 N2 -0.8(3) . . . . ?
C10 C4 C5 N2 -179.36(15) . . . . ?
C3 C4 C5 C6 178.20(17) . . . . ?
C10 C4 C5 C6 -0.3(3) . . . . ?
N2 C5 C6 C7 -0.1(2) . . . . ?
C4 C5 C6 C7 -179.33(18) . . . . ?
C5 C6 C7 C8 0.8(2) . . . . ?
C5 N2 C8 C9 -177.01(17) . . . . ?
C5 N2 C8 C7 1.13(19) . . . . ?
C6 C7 C8 N2 -1.2(2) . . . . ?
C6 C7 C8 C9 176.93(18) . . . . ?
N2 C8 C9 C1 4.5(3) . . . 5_566 ?
C7 C8 C9 C1 -173.29(17) . . . 5_566 ?
N2 C8 C9 C16 -174.68(16) . . . . ?
C7 C8 C9 C16 7.5(3) . . . . ?
C5 C4 C10 C15 -80.1(2) . . . . ?
C3 C4 C10 C15 101.31(19) . . . . ?
C5 C4 C10 C11 100.84(19) . . . . ?
C3 C4 C10 C11 -77.8(2) . . . . ?
C15 C10 C11 F1 -179.97(16) . . . . ?
C4 C10 C11 F1 -0.9(3) . . . . ?
C15 C10 C11 C12 -3.0(3) . . . . ?
C4 C10 C11 C12 176.12(16) . . . . ?
F1 C11 C12 F2 -0.9(3) . . . . ?
C10 C11 C12 F2 -177.88(17) . . . . ?
F1 C11 C12 C13 178.62(17) . . . . ?
C10 C11 C12 C13 1.6(3) . . . . ?
F2 C12 C13 F3 1.4(3) . . . . ?
C11 C12 C13 F3 -178.05(17) . . . . ?
F2 C12 C13 C14 -179.49(17) . . . . ?
C11 C12 C13 C14 1.0(3) . . . . ?
F3 C13 C14 F4 -2.3(3) . . . . ?
C12 C13 C14 F4 178.64(17) . . . . ?
F3 C13 C14 C15 176.95(17) . . . . ?
C12 C13 C14 C15 -2.1(3) . . . . ?
C11 C10 C15 F5 -179.94(16) . . . . ?
C4 C10 C15 F5 1.0(3) . . . . ?
C11 C10 C15 C14 1.8(3) . . . . ?
C4 C10 C15 C14 -177.27(16) . . . . ?
F4 C14 C15 F5 1.6(3) . . . . ?
C13 C14 C15 F5 -177.59(17) . . . . ?
F4 C14 C15 C10 179.90(17) . . . . ?
C13 C14 C15 C10 0.7(3) . . . . ?
C8 C9 C16 C21 74.6(2) . . . . ?
C1 C9 C16 C21 -104.7(2) 5_566 . . . ?
C8 C9 C16 C17 -106.8(2) . . . . ?
C1 C9 C16 C17 74.0(2) 5_566 . . . ?
C21 C16 C17 F6 179.28(17) . . . . ?
C9 C16 C17 F6 0.6(3) . . . . ?
C21 C16 C17 C18 -0.5(3) . . . . ?
C9 C16 C17 C18 -179.24(17) . . . . ?
F6 C17 C18 F7 1.2(3) . . . . ?
C16 C17 C18 F7 -179.01(18) . . . . ?
F6 C17 C18 C19 -178.72(19) . . . . ?
C16 C17 C18 C19 1.1(3) . . . . ?
F7 C18 C19 F8 0.0(3) . . . . ?
C17 C18 C19 F8 179.95(19) . . . . ?
F7 C18 C19 C20 178.9(2) . . . . ?
C17 C18 C19 C20 -1.1(3) . . . . ?
F8 C19 C20 F9 -0.4(3) . . . . ?
C18 C19 C20 F9 -179.3(2) . . . . ?
F8 C19 C20 C21 179.6(2) . . . . ?
C18 C19 C20 C21 0.7(3) . . . . ?
F9 C20 C21 F10 -0.8(3) . . . . ?
C19 C20 C21 F10 179.26(19) . . . . ?
F9 C20 C21 C16 179.86(19) . . . . ?
C19 C20 C21 C16 -0.1(3) . . . . ?
C17 C16 C21 F10 -179.33(17) . . . . ?
C9 C16 C21 F10 -0.6(3) . . . . ?
C17 C16 C21 C20 0.0(3) . . . . ?
C9 C16 C21 C20 178.76(18) . . . . ?
